data_2006100
loop_
_publ_author_name
'Chen, Wei'
'Lim, Meng-chay'

_publ_section_title
;
 Two Isomeric Bis(<i>n</i>-propionamidoalaninato)copper(II) Hydrate
 Complexes, [Cu(C~6~H~11~N~2~O~3~)~2~].H~2~O
;
_journal_issue 5
_journal_name_full 'Acta Crystallographica Section C'
_journal_page_first 539
_journal_page_last 543
_journal_paper_doi 10.1107/S0108270196015417
_journal_volume 53
_journal_year 1997
_chemical_formula_iupac '[Cu(C~6~H~11~N~2~O~3~)~2~] , H~2~O'
_chemical_formula_moiety 'Cu (C~6~H~11~N~2~O~3~)~2~ H~2~O'
_chemical_formula_sum 'C12 H24 Cu N4 O7'
_chemical_formula_weight 399.89
_chemical_name_systematic
;
 Bis(N-propionamido-\b-alaninatocopper(II) hydrate
;
_space_group_IT_number 15
_symmetry_cell_setting monoclinic
_symmetry_space_group_name_Hall '-C 2yc'
_symmetry_space_group_name_H-M 'C 1 2/c 1'
_audit_creation_method SHELXL
_cell_angle_alpha 90.00
_cell_angle_beta 114.78(2)
_cell_angle_gamma 90.00
_cell_formula_units_Z 4
_cell_length_a 18.520(2)
_cell_length_b 5.7602(7)
_cell_length_c 16.788(2)
_cell_measurement_reflns_used 25
_cell_measurement_temperature 300(2)
_cell_measurement_theta_max 8
_cell_measurement_theta_min 6
_cell_volume 1626.0(4)
_computing_cell_refinement 'CAD-4 Software'
_computing_data_collection 'CAD-4 Software (Enraf-Nonius, 1988)'
_computing_data_reduction 'MolEN (Fair, 1990)'
_computing_molecular_graphics 'ORTEPII (Johnson, 1976) in SHELXTL/PC (Sheldrick,1990b)'
_computing_publication_material SHELXL93
_computing_structure_refinement 'SHELXL93 (Sheldrick, 1993)'
_computing_structure_solution 'SHELXS86 (Sheldrick, 1990a)'
_diffrn_ambient_temperature 300(2)
_diffrn_measurement_device CAD-4
_diffrn_measurement_method '\w-2\q scan'
_diffrn_radiation_monochromator graphite
_diffrn_radiation_source 'fine-focus sealed tube'
_diffrn_radiation_type MoK\a
_diffrn_radiation_wavelength 0.71073
_diffrn_reflns_av_R_equivalents 0.0486
_diffrn_reflns_av_sigmaI/netI 0.0591
_diffrn_reflns_limit_h_max 21
_diffrn_reflns_limit_h_min -21
_diffrn_reflns_limit_k_max 0
_diffrn_reflns_limit_k_min -6
_diffrn_reflns_limit_l_max 19
_diffrn_reflns_limit_l_min -19
_diffrn_reflns_number 2836
_diffrn_reflns_theta_max 24.97
_diffrn_reflns_theta_min 2.42
_diffrn_standards_decay_% none
_diffrn_standards_interval_time 60
_diffrn_standards_number 3
_exptl_absorpt_coefficient_mu 1.387
_exptl_absorpt_correction_T_max 0.9993
_exptl_absorpt_correction_T_min 0.8393
_exptl_absorpt_correction_type '\y scan  (North, Phillips & Mathews, 1968)'
_exptl_crystal_colour Blue
_exptl_crystal_density_diffrn 1.634
_exptl_crystal_density_meas ?
_exptl_crystal_description Plate
_exptl_crystal_F_000 836
_exptl_crystal_size_max 0.32
_exptl_crystal_size_mid 0.18
_exptl_crystal_size_min 0.03
_refine_diff_density_max 0.308
_refine_diff_density_min -0.305
_refine_ls_extinction_method none
_refine_ls_goodness_of_fit_all 0.756
_refine_ls_goodness_of_fit_obs 0.732
_refine_ls_matrix_type full
_refine_ls_number_parameters 147
_refine_ls_number_reflns 1420
_refine_ls_number_restraints 0
_refine_ls_restrained_S_all 0.756
_refine_ls_restrained_S_obs 0.732
_refine_ls_R_factor_all 0.0542
_refine_ls_R_factor_obs .0339
_refine_ls_shift/esd_max 0.000
_refine_ls_shift/esd_mean 0.000
_refine_ls_structure_factor_coef Fsqd
_refine_ls_weighting_details 'w=1/[\s^2^(Fo^2^)+(0.0800P)^2^+5.5000P] where P=(Fo^2^+2Fc^2^)/3'
_refine_ls_weighting_scheme calc
_refine_ls_wR_factor_all 0.1054
_refine_ls_wR_factor_obs .0882
_reflns_number_observed 1091
_reflns_number_total 1420
_reflns_observed_criterion >2sigma(I)
_cod_data_source_file de1046.cif
_cod_data_source_block 1
_cod_depositor_comments
;
The following automatic conversions were performed:
'_symmetry_cell_setting' value 'Monoclinic' changed to 'monoclinic'
according to '/home/saulius/struct/CIF-dictionaries/cif_core.dic'
dictionary named 'cif_core.dic' version 2.4.1 from 2010-06-29.

Automatic conversion script
Id: cif_fix_enum 1527 2010-12-29 10:47:43Z saulius 

The following automatic conversions were performed:

'_symmetry_cell_setting' value 'Monoclinic' changed to 'monoclinic'
according to /home/saulius/struct/CIF-dictionaries/cif_core.dic
dictionary named 'cif_core.dic' version 2.4.1 from 2010-06-29.

Automatic conversion script
Id: cif_fix_values 1715 2011-07-08 13:25:40Z adriana 

The following automatic conversions were performed:

'_exptl_crystal_density_meas' value 'not measured' was changed to '?'
- the value is perceived as not measured.

Automatic conversion script
Id: cif_fix_values 3008 2015-01-20 13:52:24Z robertas 

The following automatic conversions were performed:

'_refine_ls_weighting_scheme' value 'calc
w=1/[\s^2^(Fo^2^)+(0.0800P)^2^+5.5000P] where P=(Fo^2^+2Fc^2^)/3' was
changed to 'calc'. New tag '_refine_ls_weighting_details' was
created. The value of the new tag was set to
'w=1/[\s^2^(Fo^2^)+(0.0800P)^2^+5.5000P] where P=(Fo^2^+2Fc^2^)/3'.

Automatic conversion script
Id: cif_fix_values 3143 2015-03-26 13:38:13Z robertas 
;
_cod_original_sg_symbol_H-M 'C 2/c'
_cod_database_code 2006100

loop_
_symmetry_equiv_pos_as_xyz
'x, y, z'
'-x, y, -z+1/2'
'x+1/2, y+1/2, z'
'-x+1/2, y+1/2, -z+1/2'
'-x, -y, -z'
'x, -y, z-1/2'
'-x+1/2, -y+1/2, -z'
'x+1/2, -y+1/2, z-1/2'

loop_
_atom_site_aniso_label
_atom_site_aniso_U_11
_atom_site_aniso_U_22
_atom_site_aniso_U_33
_atom_site_aniso_U_12
_atom_site_aniso_U_13
_atom_site_aniso_U_23
Cu .0234(3) .0223(3) .0182(3) -.0055(3) .0075(2) .0005(3)
O1 .039(2) .034(2) .042(2) -.0129(14) .0085(13) -.0008(13)
O2 .0367(14) .0271(13) .0191(12) -.0058(12) .0080(10) -.0018(11)
O3 .0388(15) .046(2) .0211(13) -.0078(13) .0059(12) -.0040(12)
N1 .029(2) .025(2) .0207(14) -.0036(13) .0104(13) -.0015(13)
N2 .038(2) .039(2) .041(2) -.005(2) .001(2) .007(2)
C1 .030(2) .037(2) .034(2) -.004(2) .017(2) .006(2)
C2 .026(2) .030(2) .039(2) -.009(2) .011(2) .001(2)
C3 .027(2) .031(2) .031(2) -.001(2) .010(2) -.005(2)
C4 .038(2) .024(2) .030(2) -.004(2) .011(2) .006(2)
C5 .041(2) .035(2) .024(2) -.004(2) .008(2) .008(2)
C6 .026(2) .029(2) .024(2) .005(2) .0084(14) -.005(2)
OW1 .045(3) .025(2) .063(3) .000 .020(2) .000

loop_
_atom_site_label
_atom_site_fract_x
_atom_site_fract_y
_atom_site_fract_z
_atom_site_U_iso_or_equiv
_atom_site_thermal_displace_type
_atom_site_calc_flag
_atom_site_refinement_flags
_atom_site_occupancy
_atom_site_disorder_group
_atom_site_type_symbol
Cu .2500 .2500 .0000 .0217(2) Uani d S 1 . Cu
O1 .3660(2) -.0466(5) .0178(2) .0410(7) Uani d . 1 . O
O2 .1799(2) .1544(5) -.1192(2) .0289(6) Uani d . 1 . O
O3 .1120(2) .1671(5) -.2623(2) .0375(7) Uani d . 1 . O
N1 .3060(2) .4758(6) -.0438(2) .0248(7) Uani d . 1 . N
N2 .4835(2) .0068(8) .1323(2) .0446(9) Uani d . 1 . N
C1 .3707(2) .3750(8) -.0625(3) .0323(9) Uani d . 1 . C
C2 .4400(2) .2966(7) .0206(3) .0327(9) Uani d . 1 . C
C3 .4265(2) .0707(7) .0574(2) .0303(8) Uani d . 1 . C
C4 .2487(2) .6089(7) -.1199(2) .0316(9) Uani d . 1 . C
C5 .2071(3) .4616(8) -.2008(2) .0347(9) Uani d . 1 . C
C6 .1632(2) .2466(7) -.1931(2) .0267(7) Uani d . 1 . C
OW1 .0000 -.1278(8) -.2500 .0450(10) Uani d S 1 . O
HN1 .325(3) .564(9) -.003(3) .050 Uiso d . 1 . H
HN2A .482(3) -.120(10) .157(3) .050 Uiso d . 1 . H
HN2B .523(3) .092(9) .159(3) .050 Uiso d . 1 . H
H1A .388(3) .486(9) -.094(3) .050 Uiso d . 1 . H
H1B .350(3) .247(8) -.103(3) .050 Uiso d . 1 . H
H2A .455(3) .407(9) .068(3) .050 Uiso d . 1 . H
H2B .491(3) .287(8) .013(3) .050 Uiso d . 1 . H
H4A .208(3) .670(9) -.101(3) .050 Uiso d . 1 . H
H4B .274(3) .726(8) -.134(3) .050 Uiso d . 1 . H
H5A .242(3) .406(9) -.224(3) .050 Uiso d . 1 . H
H5B .174(3) .546(9) -.237(3) .050 Uiso d . 1 . H
H .031(3) -.043(9) -.249(3) .050 Uiso d . 1 . H

loop_
_atom_type_symbol
_atom_type_description
_atom_type_scat_dispersion_real
_atom_type_scat_dispersion_imag
_atom_type_scat_source
C C 0.0033 0.0016 'International Tables Vol C Tables 4.2.6.8 and 6.1.1.4'
H H 0.0000 0.0000 'International Tables Vol C Tables 4.2.6.8 and 6.1.1.4'
N N 0.0061 0.0033 'International Tables Vol C Tables 4.2.6.8 and 6.1.1.4'
O O 0.0106 0.0060 'International Tables Vol C Tables 4.2.6.8 and 6.1.1.4'
Cu Cu 0.3201 1.2651 'International Tables Vol C Tables 4.2.6.8 and 6.1.1.4'

loop_
_geom_angle_atom_site_label_1
_geom_angle_atom_site_label_2
_geom_angle_atom_site_label_3
_geom_angle_site_symmetry_1
_geom_angle_site_symmetry_3
_geom_angle
_geom_angle_publ_flag
O2 Cu O2 7 . 180.0 y
O2 Cu N1 7 7 91.78(11) y
O2 Cu N1 . 7 88.22(11) y
O2 Cu N1 7 . 88.22(11) y
O2 Cu N1 . . 91.78(11) y
N1 Cu N1 7 . 180.0 y
C6 O2 Cu . . 132.2(2) y
C1 N1 C4 . . 111.7(3) y
C1 N1 Cu . . 114.6(3) y
C4 N1 Cu . . 111.1(2) y
N1 C1 C2 . . 111.8(3) y
C3 C2 C1 . . 114.4(3) y
O1 C3 N2 . . 123.1(4) y
O1 C3 C2 . . 121.4(3) y
N2 C3 C2 . . 115.5(4) y
N1 C4 C5 . . 113.2(3) y
C6 C5 C4 . . 118.2(3) y
O3 C6 O2 . . 122.8(4) y
O3 C6 C5 . . 116.7(3) y
O2 C6 C5 . . 120.5(3) y

loop_
_geom_bond_atom_site_label_1
_geom_bond_atom_site_label_2
_geom_bond_site_symmetry_2
_geom_bond_distance
_geom_bond_publ_flag
Cu O2 7 1.954(2) y
Cu O2 . 1.954(2) y
Cu N1 7 1.987(3) y
Cu N1 . 1.987(3) y
O1 C3 . 1.237(4) y
O2 C6 . 1.263(4) y
O3 C6 . 1.239(4) y
N1 C1 . 1.478(5) y
N1 C4 . 1.487(5) y
N2 C3 . 1.311(5) y
C1 C2 . 1.515(5) y
C2 C3 . 1.505(5) y
C4 C5 . 1.510(5) y
C5 C6 . 1.516(6) y
